data_2106819
loop_
_publ_author_name
'Alcock, N.W.'
'Roberts, M.M.'

_publ_section_title
;
 Cesium Tetrachlorodioxoneptunate(V)
;
_journal_name_full 'Acta Crystallographica B (24,1968-38,1982)'
_journal_page_first 1805
_journal_page_last 1806
_journal_volume 38
_journal_year 1982
_chemical_formula_sum 'Cl4 Cs3 Np O2'
_chemical_name_systematic 'Cs3 Np Cl4 O2'
_space_group_IT_number 15
_symmetry_space_group_name_Hall '-C 2yc'
_symmetry_space_group_name_H-M 'C 1 2/c 1'
_cell_angle_alpha 90
_cell_angle_beta 117.23
_cell_angle_gamma 90
_cell_formula_units_Z 4
_cell_length_a 15.468
_cell_length_b 7.275
_cell_length_c 12.757
_cell_volume 1276.450
_citation_journal_id_ASTM ACBCAR
_cod_data_source_file Alcock_ACBCAR_1982_311.cif
_cod_data_source_block Cl4Cs3Np1O2
_cod_original_cell_volume 1276.45
_cod_original_formula_sum 'Cl4 Cs3 Np1 O2'
_cod_database_code 2106819

loop_
_symmetry_equiv_pos_as_xyz
x,y,z
-x,y,-z+1/2
-x,-y,-z
x,-y,z-1/2
x+1/2,y+1/2,z
-x+1/2,y+1/2,-z+1/2
-x+1/2,-y+1/2,-z
x+1/2,-y+1/2,z-1/2

loop_
_atom_site_label
_atom_site_type_symbol
_atom_site_fract_x
_atom_site_fract_y
_atom_site_fract_z
_atom_site_occupancy
_atom_site_U_iso_or_equiv
Cl2 Cl-1 0.1541 0.4477 0.3683 1 0.0
Cl1 Cl-1 0.0964 0.1793 0.0481 1 0.0
O1 O-2 0.3037 0.3922 0.1312 1 0.0
Cs1 Cs+1 0 0.0848 0.25 1 0.0
Np1 Np+5 0.25 0.25 0 1 0.0
Cs2 Cs+1 0.3487 0.1875 0.3701 1 0.0
